data_7129120
loop_
_publ_author_name
'Alberca, Saul'
'Matador, Esteban'
'Iglesias-Sig\"uenza, Javier'
'Retamosa, Maria de Gracia'
'Fern\'andez, Rosario'
'Lassaletta, Jose M.'
'Monge, David'

_publ_section_title
;
 Asymmetric cross-aldol reaction of \a-keto hydrazones and
 \a,\b-unsaturated \g-keto hydrazones with trifluoromethyl ketones
;
_journal_name_full 'Chemical Communications'
_journal_paper_doi 10.1039/D1CC05014A
_journal_year 2021
_chemical_absolute_configuration ad
_chemical_formula_sum 'C15 H17 F3 N2 O3'
_chemical_formula_weight 330.30
_space_group_crystal_system monoclinic
_space_group_IT_number 4
_space_group_name_Hall 'P 2yb'
_space_group_name_H-M_alt 'P 1 21 1'
_atom_sites_solution_hydrogens geom
_audit_creation_method SHELXL-2018/1
_audit_update_record
;
2021-07-21 deposited with the CCDC.	2021-10-14 downloaded from the CCDC.
;
_cell_angle_alpha 90
_cell_angle_beta 90.699(2)
_cell_angle_gamma 90
_cell_formula_units_Z 4
_cell_length_a 8.9813(3)
_cell_length_b 15.1981(5)
_cell_length_c 11.1421(3)
_cell_measurement_reflns_used 7201
_cell_measurement_temperature 100(2)
_cell_measurement_theta_max 65.85
_cell_measurement_theta_min 4.92
_cell_volume 1520.77(8)
_computing_cell_refinement 'Bruker SAINT'
_computing_data_collection 'Bruker APEX2'
_computing_data_reduction 'Bruker SAINT'
_computing_molecular_graphics 'Bruker SHELXTL'
_computing_publication_material 'Bruker SHELXTL'
_computing_structure_refinement 'SHELXL-2018/1 (Sheldrick, 2018)'
_computing_structure_solution 'SHELXS-97 (Sheldrick, 2008)'
_diffrn_ambient_temperature 100(2)
_diffrn_measured_fraction_theta_full 0.971
_diffrn_measured_fraction_theta_max 0.971
_diffrn_measurement_device_type 'Bruker APEX-II CCD'
_diffrn_measurement_method '\f and \w scans'
_diffrn_radiation_type CuK\a
_diffrn_radiation_wavelength 1.54178
_diffrn_reflns_av_R_equivalents 0.0243
_diffrn_reflns_av_unetI/netI 0.0328
_diffrn_reflns_Laue_measured_fraction_full 0.971
_diffrn_reflns_Laue_measured_fraction_max 0.971
_diffrn_reflns_limit_h_max 10
_diffrn_reflns_limit_h_min -10
_diffrn_reflns_limit_k_max 17
_diffrn_reflns_limit_k_min -17
_diffrn_reflns_limit_l_max 12
_diffrn_reflns_limit_l_min -8
_diffrn_reflns_number 9520
_diffrn_reflns_point_group_measured_fraction_full 0.873
_diffrn_reflns_point_group_measured_fraction_max 0.873
_diffrn_reflns_theta_full 66.155
_diffrn_reflns_theta_max 66.155
_diffrn_reflns_theta_min 3.968
_exptl_absorpt_coefficient_mu 1.081
_exptl_absorpt_correction_T_max 0.7527
_exptl_absorpt_correction_T_min 0.5435
_exptl_absorpt_correction_type multi-scan
_exptl_absorpt_process_details
; 
 SADABS, Bruker (2006). APEX 2. Version 2.1. Bruker Analytical 
 X-ray Solutions, Madison, Wisconsin, USA. 
;
_exptl_crystal_colour colourless
_exptl_crystal_density_diffrn 1.443
_exptl_crystal_description Prism
_exptl_crystal_F_000 688
_exptl_crystal_size_max 0.220
_exptl_crystal_size_mid 0.180
_exptl_crystal_size_min 0.080
_refine_diff_density_max 0.150
_refine_diff_density_min -0.193
_refine_diff_density_rms 0.035
_refine_ls_abs_structure_details
; 
 Flack x determined using 1858 quotients [(I+)-(I-)]/[(I+)+(I-)] 
 (Parsons, Flack and Wagner, Acta Cryst. B69 (2013) 249-259). 
;
_refine_ls_abs_structure_Flack 0.05(4)
_refine_ls_extinction_method none
_refine_ls_goodness_of_fit_ref 0.594
_refine_ls_hydrogen_treatment constr
_refine_ls_matrix_type full
_refine_ls_number_parameters 417
_refine_ls_number_reflns 4630
_refine_ls_number_restraints 1
_refine_ls_restrained_S_all 0.594
_refine_ls_R_factor_all 0.0276
_refine_ls_R_factor_gt 0.0267
_refine_ls_shift/su_max 0.001
_refine_ls_shift/su_mean 0.000
_refine_ls_structure_factor_coef Fsqd
_refine_ls_weighting_details 'w=1/[\s^2^(Fo^2^)+(0.1000P)^2^+0.8303P] where P=(Fo^2^+2Fc^2^)/3'
_refine_ls_weighting_scheme calc
_refine_ls_wR_factor_gt 0.0767
_refine_ls_wR_factor_ref 0.0783
_reflns_Friedel_coverage 0.727
_reflns_Friedel_fraction_full 0.767
_reflns_Friedel_fraction_max 0.767
_reflns_number_gt 4513
_reflns_number_total 4630
_reflns_threshold_expression 'I > 2\s(I)'
_cod_data_source_file d1cc05014a2.cif
_cod_data_source_block igl0421a
_cod_original_sg_symbol_H-M 'P 21'
_cod_database_code 7129120
_shelx_shelxl_version_number 2018/1
_shelx_space_group_comment
; 
The symmetry employed for this shelxl refinement is uniquely defined 
by the following loop, which should always be used as a source of 
symmetry information in preference to the above space-group names. 
They are only intended as comments. 
;
_shelx_estimated_absorpt_t_min 0.797
_shelx_estimated_absorpt_t_max 0.918

loop_
_space_group_symop_operation_xyz
'x, y, z'
'-x, y+1/2, -z'

loop_
_atom_site_label
_atom_site_type_symbol
_atom_site_fract_x
_atom_site_fract_y
_atom_site_fract_z
_atom_site_U_iso_or_equiv
_atom_site_adp_type
_atom_site_occupancy
_atom_site_site_symmetry_order
_atom_site_calc_flag
_atom_site_refinement_flags_posn
_atom_site_refinement_flags_adp
_atom_site_refinement_flags_occupancy
_atom_site_disorder_assembly
_atom_site_disorder_group
F1 F 0.83034(16) 1.16287(10) 0.48077(13) 0.0266(3) Uani 1 1 d . . . . .
F2 F 0.95030(14) 1.05918(10) 0.39283(15) 0.0295(3) Uani 1 1 d . . . . .
F3 F 0.79654(15) 1.13917(9) 0.29201(12) 0.0236(3) Uani 1 1 d . . . . .
O1 O 0.88200(19) 0.81116(12) -0.23078(15) 0.0269(4) Uani 1 1 d . . . . .
O2 O 0.86322(18) 0.87100(11) 0.41739(14) 0.0215(4) Uani 1 1 d . . . . .
O3 O 0.72772(18) 0.99640(11) 0.53954(14) 0.0204(4) Uani 1 1 d . . . . .
H3 H 0.776914 0.951662 0.529062 0.031 Uiso 1 1 calc R U . . .
N1 N 0.7743(2) 0.88486(13) 0.11268(17) 0.0172(4) Uani 1 1 d . . . . .
N2 N 0.8129(2) 0.85668(14) 0.00594(17) 0.0204(4) Uani 1 1 d . . . . .
C1 C 0.8472(2) 0.86096(15) 0.2096(2) 0.0183(5) Uani 1 1 d . . . . .
H1 H 0.926244 0.821589 0.205263 0.022 Uiso 1 1 calc R U . . .
C2 C 0.8022(2) 0.89713(15) 0.3236(2) 0.0178(5) Uani 1 1 d . . . . .
C3 C 0.6768(3) 0.96411(15) 0.3277(2) 0.0176(5) Uani 1 1 d . . . . .
H3A H 0.583767 0.932858 0.338498 0.021 Uiso 1 1 calc R U . . .
H3B H 0.671039 0.993748 0.250694 0.021 Uiso 1 1 calc R U . . .
C4 C 0.6914(2) 1.03459(16) 0.42724(19) 0.0170(5) Uani 1 1 d . . . . .
C5 C 0.8174(2) 1.09893(16) 0.3988(2) 0.0189(5) Uani 1 1 d . . . . .
C6 C 0.5466(2) 1.08642(15) 0.4392(2) 0.0183(5) Uani 1 1 d . . . . .
C7 C 0.4689(3) 1.11757(16) 0.3385(2) 0.0200(5) Uani 1 1 d . . . . .
H7 H 0.505316 1.106533 0.262235 0.024 Uiso 1 1 calc R U . . .
C8 C 0.3382(3) 1.16473(17) 0.3513(2) 0.0243(5) Uani 1 1 d . . . . .
H8 H 0.287292 1.184732 0.283412 0.029 Uiso 1 1 calc R U . . .
C9 C 0.2822(3) 1.18248(17) 0.4644(2) 0.0253(5) Uani 1 1 d . . . . .
H9 H 0.194422 1.214218 0.472733 0.030 Uiso 1 1 calc R U . . .
C10 C 0.3593(3) 1.15217(17) 0.5648(2) 0.0247(5) Uani 1 1 d . . . . .
H10 H 0.322833 1.163916 0.640954 0.030 Uiso 1 1 calc R U . . .
C11 C 0.4903(3) 1.10449(17) 0.5531(2) 0.0205(5) Uani 1 1 d . . . . .
H11 H 0.540676 1.084494 0.621195 0.025 Uiso 1 1 calc R U . . .
C12 C 0.9287(3) 0.79229(17) -0.0164(2) 0.0229(5) Uani 1 1 d . . . . .
H12A H 0.887188 0.733438 -0.012730 0.028 Uiso 1 1 calc R U . . .
H12B H 1.006137 0.797101 0.044712 0.028 Uiso 1 1 calc R U . . .
C13 C 0.9944(3) 0.80820(18) -0.1394(2) 0.0234(5) Uani 1 1 d . . . . .
H13A H 1.048580 0.863400 -0.138623 0.028 Uiso 1 1 calc R U . . .
H13B H 1.064308 0.761533 -0.157417 0.028 Uiso 1 1 calc R U . . .
C14 C 0.7831(3) 0.88185(18) -0.2087(2) 0.0264(5) Uani 1 1 d . . . . .
H14A H 0.710589 0.885701 -0.273773 0.032 Uiso 1 1 calc R U . . .
H14B H 0.838517 0.936607 -0.206212 0.032 Uiso 1 1 calc R U . . .
C15 C 0.7027(3) 0.86916(17) -0.0906(2) 0.0224(5) Uani 1 1 d . . . . .
H15A H 0.641821 0.920325 -0.073869 0.027 Uiso 1 1 calc R U . . .
H15B H 0.637999 0.818162 -0.095874 0.027 Uiso 1 1 calc R U . . .
F4 F 0.48080(15) 0.07142(11) 0.84750(12) 0.0284(3) Uani 1 1 d . . . . .
F5 F 0.36367(15) 0.14594(11) 0.98105(14) 0.0321(3) Uani 1 1 d . . . . .
F6 F 0.52823(15) 0.05114(10) 1.03543(12) 0.0269(3) Uani 1 1 d . . . . .
O4 O 0.74833(19) 0.42820(12) 0.30875(16) 0.0257(4) Uani 1 1 d . . . . .
O5 O 0.7287(2) 0.36050(12) 0.95401(15) 0.0288(4) Uani 1 1 d . . . . .
O6 O 0.62500(19) 0.21633(12) 1.06787(14) 0.0230(4) Uani 1 1 d . . . . .
H6 H 0.666510 0.264383 1.068706 0.035 Uiso 1 1 calc R U . . .
N3 N 0.6533(2) 0.33972(14) 0.64820(17) 0.0188(4) Uani 1 1 d . . . . .
N4 N 0.6928(2) 0.36763(13) 0.54155(17) 0.0188(4) Uani 1 1 d . . . . .
C16 C 0.7161(3) 0.37101(16) 0.7461(2) 0.0210(5) Uani 1 1 d . . . . .
H16 H 0.785142 0.416515 0.742946 0.025 Uiso 1 1 calc R U . . .
C17 C 0.6740(3) 0.33221(16) 0.8592(2) 0.0213(5) Uani 1 1 d . . . . .
C18 C 0.5642(2) 0.25705(17) 0.8616(2) 0.0199(5) Uani 1 1 d . . . . .
H18A H 0.552524 0.232933 0.781401 0.024 Uiso 1 1 calc R U . . .
H18B H 0.467951 0.278713 0.886905 0.024 Uiso 1 1 calc R U . . .
C19 C 0.6174(3) 0.18414(17) 0.94801(19) 0.0199(5) Uani 1 1 d . . . . .
C20 C 0.4973(3) 0.11287(18) 0.9527(2) 0.0223(5) Uani 1 1 d . . . . .
C21 C 0.7668(2) 0.14346(16) 0.91197(19) 0.0180(4) Uani 1 1 d . . . . .
C22 C 0.8518(2) 0.09827(16) 0.9977(2) 0.0202(5) Uani 1 1 d . . . . .
H22 H 0.815642 0.091537 1.075025 0.024 Uiso 1 1 calc R U . . .
C23 C 0.9894(3) 0.06331(17) 0.9691(2) 0.0231(5) Uani 1 1 d . . . . .
H23 H 1.044065 0.032480 1.026669 0.028 Uiso 1 1 calc R U . . .
C24 C 1.0458(3) 0.07420(16) 0.8545(2) 0.0232(5) Uani 1 1 d . . . . .
H24 H 1.139124 0.051938 0.835731 0.028 Uiso 1 1 calc R U . . .
C25 C 0.9622(3) 0.11846(16) 0.7684(2) 0.0213(5) Uani 1 1 d . . . . .
H25 H 0.999607 0.126042 0.691653 0.026 Uiso 1 1 calc R U . . .
C26 C 0.8228(3) 0.15152(16) 0.7962(2) 0.0195(5) Uani 1 1 d . . . . .
H26 H 0.766087 0.179361 0.737045 0.023 Uiso 1 1 calc R U . . .
C27 C 0.7993(3) 0.43835(16) 0.5234(2) 0.0218(5) Uani 1 1 d . . . . .
H27A H 0.879137 0.434054 0.582512 0.026 Uiso 1 1 calc R U . . .
H27B H 0.750423 0.494735 0.533511 0.026 Uiso 1 1 calc R U . . .
C28 C 0.8627(3) 0.43220(19) 0.3984(2) 0.0264(5) Uani 1 1 d . . . . .
H28A H 0.925159 0.483065 0.383789 0.032 Uiso 1 1 calc R U . . .
H28B H 0.924545 0.380061 0.392969 0.032 Uiso 1 1 calc R U . . .
C29 C 0.6665(3) 0.34940(17) 0.3241(2) 0.0240(5) Uani 1 1 d . . . . .
H29A H 0.733657 0.299502 0.320598 0.029 Uiso 1 1 calc R U . . .
H29B H 0.594058 0.343507 0.259360 0.029 Uiso 1 1 calc R U . . .
C30 C 0.5869(3) 0.34898(17) 0.4435(2) 0.0207(5) Uani 1 1 d . . . . .
H30A H 0.508815 0.393108 0.442537 0.025 Uiso 1 1 calc R U . . .
H30B H 0.541093 0.291976 0.456110 0.025 Uiso 1 1 calc R U . . .

loop_
_atom_site_aniso_label
_atom_site_aniso_U_11
_atom_site_aniso_U_22
_atom_site_aniso_U_33
_atom_site_aniso_U_23
_atom_site_aniso_U_13
_atom_site_aniso_U_12
F1 0.0306(7) 0.0249(8) 0.0241(7) -0.0031(6) -0.0030(6) -0.0055(6)
F2 0.0155(6) 0.0255(8) 0.0475(9) 0.0057(7) 0.0021(6) 0.0013(6)
F3 0.0279(7) 0.0244(7) 0.0184(7) 0.0061(5) 0.0036(5) -0.0018(6)
O1 0.0284(9) 0.0348(10) 0.0176(8) -0.0057(7) 0.0016(7) -0.0074(8)
O2 0.0248(8) 0.0228(8) 0.0167(8) 0.0033(6) -0.0029(6) 0.0014(7)
O3 0.0252(8) 0.0245(9) 0.0115(8) 0.0037(6) -0.0013(6) 0.0036(7)
N1 0.0175(8) 0.0193(10) 0.0146(9) 0.0002(7) -0.0003(7) -0.0010(7)
N2 0.0238(10) 0.0227(11) 0.0147(9) 0.0006(8) 0.0007(7) 0.0038(8)
C1 0.0176(10) 0.0184(12) 0.0190(12) 0.0007(9) 0.0014(9) 0.0010(9)
C2 0.0186(10) 0.0180(12) 0.0168(12) 0.0029(9) -0.0007(9) -0.0033(9)
C3 0.0165(10) 0.0223(12) 0.0140(11) 0.0000(9) -0.0017(8) -0.0012(9)
C4 0.0201(11) 0.0208(11) 0.0102(10) 0.0012(8) -0.0013(8) 0.0006(9)
C5 0.0206(11) 0.0203(11) 0.0157(11) -0.0003(9) -0.0001(8) 0.0027(9)
C6 0.0179(10) 0.0182(12) 0.0188(11) -0.0012(8) 0.0011(8) -0.0026(9)
C7 0.0222(11) 0.0224(12) 0.0155(11) 0.0009(9) -0.0006(9) 0.0018(9)
C8 0.0225(11) 0.0222(12) 0.0279(13) 0.0004(10) -0.0049(10) 0.0011(10)
C9 0.0182(11) 0.0192(12) 0.0387(15) -0.0069(10) 0.0034(10) 0.0001(9)
C10 0.0241(11) 0.0266(13) 0.0237(12) -0.0069(10) 0.0074(9) -0.0037(10)
C11 0.0229(11) 0.0228(12) 0.0157(11) -0.0011(9) 0.0008(9) -0.0039(9)
C12 0.0252(11) 0.0225(12) 0.0213(12) -0.0004(9) 0.0033(9) 0.0018(10)
C13 0.0216(11) 0.0300(13) 0.0187(12) -0.0042(9) 0.0009(9) -0.0022(10)
C14 0.0324(13) 0.0307(14) 0.0160(12) 0.0031(10) -0.0049(10) -0.0087(11)
C15 0.0244(12) 0.0261(13) 0.0166(11) 0.0009(9) -0.0040(9) 0.0032(10)
F4 0.0304(7) 0.0361(8) 0.0186(7) -0.0023(6) 0.0001(5) -0.0080(6)
F5 0.0182(6) 0.0420(9) 0.0363(8) 0.0016(7) 0.0052(6) 0.0031(6)
F6 0.0291(7) 0.0315(8) 0.0203(7) 0.0059(6) 0.0036(6) -0.0016(6)
O4 0.0287(8) 0.0282(10) 0.0201(9) 0.0062(7) -0.0004(7) -0.0047(8)
O5 0.0370(10) 0.0290(10) 0.0202(9) -0.0031(7) -0.0081(7) 0.0021(8)
O6 0.0271(9) 0.0294(9) 0.0125(8) -0.0023(7) 0.0006(6) 0.0046(7)
N3 0.0179(9) 0.0211(10) 0.0172(9) -0.0002(8) 0.0011(7) 0.0027(8)
N4 0.0196(9) 0.0207(10) 0.0160(10) 0.0010(7) 0.0001(7) -0.0010(8)
C16 0.0204(11) 0.0195(11) 0.0232(12) -0.0008(9) -0.0022(9) 0.0009(9)
C17 0.0232(12) 0.0226(12) 0.0180(12) -0.0031(9) -0.0038(9) 0.0079(10)
C18 0.0177(10) 0.0290(13) 0.0130(11) -0.0003(9) -0.0003(8) 0.0042(9)
C19 0.0221(11) 0.0274(12) 0.0103(10) -0.0006(9) 0.0005(8) 0.0036(10)
C20 0.0230(11) 0.0307(14) 0.0131(11) 0.0014(9) 0.0028(9) 0.0034(10)
C21 0.0185(10) 0.0198(11) 0.0157(11) -0.0022(9) 0.0001(8) -0.0002(9)
C22 0.0219(11) 0.0224(12) 0.0164(11) -0.0009(9) -0.0009(9) -0.0016(9)
C23 0.0221(11) 0.0200(12) 0.0269(12) -0.0021(10) -0.0072(10) 0.0011(10)
C24 0.0171(10) 0.0197(12) 0.0330(14) -0.0078(10) 0.0023(9) 0.0005(9)
C25 0.0238(11) 0.0196(12) 0.0208(12) -0.0046(9) 0.0061(9) -0.0018(9)
C26 0.0226(11) 0.0187(11) 0.0173(11) -0.0018(9) 0.0003(9) -0.0003(10)
C27 0.0215(11) 0.0196(12) 0.0243(13) 0.0023(10) -0.0042(10) -0.0028(9)
C28 0.0224(11) 0.0313(14) 0.0253(13) 0.0068(10) -0.0008(10) -0.0059(10)
C29 0.0274(12) 0.0265(13) 0.0181(12) -0.0013(9) 0.0031(9) -0.0002(10)
C30 0.0201(10) 0.0252(12) 0.0168(11) -0.0021(9) -0.0007(9) -0.0031(9)

loop_
_atom_type_symbol
_atom_type_description
_atom_type_scat_dispersion_real
_atom_type_scat_dispersion_imag
_atom_type_scat_source
C C 0.0181 0.0091 'International Tables Vol C Tables 4.2.6.8 and 6.1.1.4'
H H 0.0000 0.0000 'International Tables Vol C Tables 4.2.6.8 and 6.1.1.4'
N N 0.0311 0.0180 'International Tables Vol C Tables 4.2.6.8 and 6.1.1.4'
O O 0.0492 0.0322 'International Tables Vol C Tables 4.2.6.8 and 6.1.1.4'
F F 0.0727 0.0534 'International Tables Vol C Tables 4.2.6.8 and 6.1.1.4'

loop_
_geom_angle_atom_site_label_1
_geom_angle_atom_site_label_2
_geom_angle_atom_site_label_3
_geom_angle
_geom_angle_site_symmetry_1
_geom_angle_site_symmetry_3
_geom_angle_publ_flag
C14 O1 C13 109.88(18) . . ?
C4 O3 H3 109.5 . . ?
C1 N1 N2 121.4(2) . . ?
N1 N2 C12 124.90(19) . . ?
N1 N2 C15 116.02(19) . . ?
C12 N2 C15 116.12(19) . . ?
N1 C1 C2 118.5(2) . . ?
N1 C1 H1 120.8 . . ?
C2 C1 H1 120.8 . . ?
O2 C2 C1 119.6(2) . . ?
O2 C2 C3 120.6(2) . . ?
C1 C2 C3 119.8(2) . . ?
C2 C3 C4 115.44(18) . . ?
C2 C3 H3A 108.4 . . ?
C4 C3 H3A 108.4 . . ?
C2 C3 H3B 108.4 . . ?
C4 C3 H3B 108.4 . . ?
H3A C3 H3B 107.5 . . ?
O3 C4 C6 108.76(18) . . ?
O3 C4 C5 106.39(18) . . ?
C6 C4 C5 108.70(19) . . ?
O3 C4 C3 111.53(19) . . ?
C6 C4 C3 110.81(18) . . ?
C5 C4 C3 110.51(18) . . ?
F1 C5 F2 106.93(18) . . ?
F1 C5 F3 106.43(19) . . ?
F2 C5 F3 105.93(17) . . ?
F1 C5 C4 112.40(18) . . ?
F2 C5 C4 112.53(19) . . ?
F3 C5 C4 112.16(18) . . ?
C7 C6 C11 118.6(2) . . ?
C7 C6 C4 121.5(2) . . ?
C11 C6 C4 119.9(2) . . ?
C8 C7 C6 120.6(2) . . ?
C8 C7 H7 119.7 . . ?
C6 C7 H7 119.7 . . ?
C7 C8 C9 120.7(2) . . ?
C7 C8 H8 119.7 . . ?
C9 C8 H8 119.7 . . ?
C10 C9 C8 119.0(2) . . ?
C10 C9 H9 120.5 . . ?
C8 C9 H9 120.5 . . ?
C9 C10 C11 120.8(2) . . ?
C9 C10 H10 119.6 . . ?
C11 C10 H10 119.6 . . ?
C10 C11 C6 120.3(2) . . ?
C10 C11 H11 119.9 . . ?
C6 C11 H11 119.9 . . ?
N2 C12 C13 109.5(2) . . ?
N2 C12 H12A 109.8 . . ?
C13 C12 H12A 109.8 . . ?
N2 C12 H12B 109.8 . . ?
C13 C12 H12B 109.8 . . ?
H12A C12 H12B 108.2 . . ?
O1 C13 C12 111.74(19) . . ?
O1 C13 H13A 109.3 . . ?
C12 C13 H13A 109.3 . . ?
O1 C13 H13B 109.3 . . ?
C12 C13 H13B 109.3 . . ?
H13A C13 H13B 107.9 . . ?
O1 C14 C15 111.0(2) . . ?
O1 C14 H14A 109.4 . . ?
C15 C14 H14A 109.4 . . ?
O1 C14 H14B 109.4 . . ?
C15 C14 H14B 109.4 . . ?
H14A C14 H14B 108.0 . . ?
N2 C15 C14 109.16(19) . . ?
N2 C15 H15A 109.8 . . ?
C14 C15 H15A 109.8 . . ?
N2 C15 H15B 109.8 . . ?
C14 C15 H15B 109.8 . . ?
H15A C15 H15B 108.3 . . ?
C29 O4 C28 108.77(19) . . ?
C19 O6 H6 109.5 . . ?
C16 N3 N4 121.1(2) . . ?
N3 N4 C27 123.35(19) . . ?
N3 N4 C30 115.50(18) . . ?
C27 N4 C30 117.42(19) . . ?
N3 C16 C17 117.6(2) . . ?
N3 C16 H16 121.2 . . ?
C17 C16 H16 121.2 . . ?
O5 C17 C16 119.8(2) . . ?
O5 C17 C18 120.1(2) . . ?
C16 C17 C18 120.1(2) . . ?
C17 C18 C19 110.92(19) . . ?
C17 C18 H18A 109.5 . . ?
C19 C18 H18A 109.5 . . ?
C17 C18 H18B 109.5 . . ?
C19 C18 H18B 109.5 . . ?
H18A C18 H18B 108.0 . . ?
O6 C19 C20 103.68(18) . . ?
O6 C19 C21 110.61(18) . . ?
C20 C19 C21 110.1(2) . . ?
O6 C19 C18 110.51(19) . . ?
C20 C19 C18 108.48(19) . . ?
C21 C19 C18 113.07(18) . . ?
F4 C20 F6 107.0(2) . . ?
F4 C20 F5 107.03(18) . . ?
F6 C20 F5 106.20(18) . . ?
F4 C20 C19 111.93(18) . . ?
F6 C20 C19 112.23(18) . . ?
F5 C20 C19 112.1(2) . . ?
C26 C21 C22 118.4(2) . . ?
C26 C21 C19 122.2(2) . . ?
C22 C21 C19 119.43(19) . . ?
C23 C22 C21 120.8(2) . . ?
C23 C22 H22 119.6 . . ?
C21 C22 H22 119.6 . . ?
C22 C23 C24 120.2(2) . . ?
C22 C23 H23 119.9 . . ?
C24 C23 H23 119.9 . . ?
C25 C24 C23 119.6(2) . . ?
C25 C24 H24 120.2 . . ?
C23 C24 H24 120.2 . . ?
C24 C25 C26 120.3(2) . . ?
C24 C25 H25 119.9 . . ?
C26 C25 H25 119.9 . . ?
C25 C26 C21 120.7(2) . . ?
C25 C26 H26 119.6 . . ?
C21 C26 H26 119.6 . . ?
N4 C27 C28 109.7(2) . . ?
N4 C27 H27A 109.7 . . ?
C28 C27 H27A 109.7 . . ?
N4 C27 H27B 109.7 . . ?
C28 C27 H27B 109.7 . . ?
H27A C27 H27B 108.2 . . ?
O4 C28 C27 111.8(2) . . ?
O4 C28 H28A 109.3 . . ?
C27 C28 H28A 109.3 . . ?
O4 C28 H28B 109.3 . . ?
C27 C28 H28B 109.3 . . ?
H28A C28 H28B 107.9 . . ?
O4 C29 C30 111.1(2) . . ?
O4 C29 H29A 109.4 . . ?
C30 C29 H29A 109.4 . . ?
O4 C29 H29B 109.4 . . ?
C30 C29 H29B 109.4 . . ?
H29A C29 H29B 108.0 . . ?
N4 C30 C29 110.06(19) . . ?
N4 C30 H30A 109.6 . . ?
C29 C30 H30A 109.6 . . ?
N4 C30 H30B 109.6 . . ?
C29 C30 H30B 109.6 . . ?
H30A C30 H30B 108.2 . . ?

loop_
_geom_bond_atom_site_label_1
_geom_bond_atom_site_label_2
_geom_bond_distance
_geom_bond_site_symmetry_2
_geom_bond_publ_flag
F1 C5 1.338(3) . ?
F2 C5 1.340(3) . ?
F3 C5 1.349(3) . ?
O1 C14 1.417(3) . ?
O1 C13 1.425(3) . ?
O2 C2 1.240(3) . ?
O3 C4 1.414(3) . ?
O3 H3 0.8200 . ?
N1 C1 1.307(3) . ?
N1 N2 1.315(3) . ?
N2 C12 1.452(3) . ?
N2 C15 1.465(3) . ?
C1 C2 1.446(3) . ?
C1 H1 0.9300 . ?
C2 C3 1.519(3) . ?
C3 C4 1.546(3) . ?
C3 H3A 0.9700 . ?
C3 H3B 0.9700 . ?
C4 C6 1.528(3) . ?
C4 C5 1.531(3) . ?
C6 C7 1.397(3) . ?
C6 C11 1.399(3) . ?
C7 C8 1.384(3) . ?
C7 H7 0.9300 . ?
C8 C9 1.389(4) . ?
C8 H8 0.9300 . ?
C9 C10 1.387(4) . ?
C9 H9 0.9300 . ?
C10 C11 1.389(4) . ?
C10 H10 0.9300 . ?
C11 H11 0.9300 . ?
C12 C13 1.519(3) . ?
C12 H12A 0.9700 . ?
C12 H12B 0.9700 . ?
C13 H13A 0.9700 . ?
C13 H13B 0.9700 . ?
C14 C15 1.521(3) . ?
C14 H14A 0.9700 . ?
C14 H14B 0.9700 . ?
C15 H15A 0.9700 . ?
C15 H15B 0.9700 . ?
F4 C20 1.338(3) . ?
F5 C20 1.342(3) . ?
F6 C20 1.342(3) . ?
O4 C29 1.417(3) . ?
O4 C28 1.425(3) . ?
O5 C17 1.237(3) . ?
O6 C19 1.423(3) . ?
O6 H6 0.8200 . ?
N3 C16 1.312(3) . ?
N3 N4 1.315(3) . ?
N4 C27 1.454(3) . ?
N4 C30 1.468(3) . ?
C16 C17 1.445(3) . ?
C16 H16 0.9300 . ?
C17 C18 1.510(4) . ?
C18 C19 1.540(3) . ?
C18 H18A 0.9700 . ?
C18 H18B 0.9700 . ?
C19 C20 1.531(3) . ?
C19 C21 1.535(3) . ?
C21 C26 1.396(3) . ?
C21 C22 1.396(3) . ?
C22 C23 1.386(3) . ?
C22 H22 0.9300 . ?
C23 C24 1.389(4) . ?
C23 H23 0.9300 . ?
C24 C25 1.386(4) . ?
C24 H24 0.9300 . ?
C25 C26 1.387(3) . ?
C25 H25 0.9300 . ?
C26 H26 0.9300 . ?
C27 C28 1.514(3) . ?
C27 H27A 0.9700 . ?
C27 H27B 0.9700 . ?
C28 H28A 0.9700 . ?
C28 H28B 0.9700 . ?
C29 C30 1.517(3) . ?
C29 H29A 0.9700 . ?
C29 H29B 0.9700 . ?
C30 H30A 0.9700 . ?
C30 H30B 0.9700 . ?

loop_
_geom_hbond_atom_site_label_D
_geom_hbond_atom_site_label_H
_geom_hbond_atom_site_label_A
_geom_hbond_distance_DH
_geom_hbond_distance_HA
_geom_hbond_distance_DA
_geom_hbond_angle_DHA
_geom_hbond_site_symmetry_A
_geom_hbond_publ_flag
O3 H3 O2 0.82 1.92 2.647(2) 147.7 . yes
C3 H3A N3 0.97 2.56 3.529(3) 174.5 2_656 yes
C12 H12B O5 0.97 2.57 3.313(3) 133.6 2_756 yes
C15 H15A F6 0.97 2.55 3.483(3) 161.1 1_564 yes
O6 H6 O5 0.82 2.02 2.703(3) 139.9 . yes
C27 H27A F2 0.97 2.46 3.041(3) 118.6 2_746 yes
C27 H27A O2 0.97 2.50 3.259(3) 134.5 2_746 yes
C29 H29A F3 0.97 2.52 3.422(3) 154.2 1_545 yes
C30 H30A O3 0.97 2.65 3.613(3) 171.2 2_646 yes

loop_
_geom_torsion_atom_site_label_1
_geom_torsion_atom_site_label_2
_geom_torsion_atom_site_label_3
_geom_torsion_atom_site_label_4
_geom_torsion
_geom_torsion_site_symmetry_1
_geom_torsion_site_symmetry_2
_geom_torsion_site_symmetry_3
_geom_torsion_site_symmetry_4
_geom_torsion_publ_flag
C1 N1 N2 C12 5.3(3) . . . . ?
C1 N1 N2 C15 165.0(2) . . . . ?
N2 N1 C1 C2 177.6(2) . . . . ?
N1 C1 C2 O2 175.2(2) . . . . ?
N1 C1 C2 C3 -2.4(3) . . . . ?
O2 C2 C3 C4 35.3(3) . . . . ?
C1 C2 C3 C4 -147.1(2) . . . . ?
C2 C3 C4 O3 -47.4(3) . . . . ?
C2 C3 C4 C6 -168.69(19) . . . . ?
C2 C3 C4 C5 70.8(2) . . . . ?
O3 C4 C5 F1 -61.0(2) . . . . ?
C6 C4 C5 F1 56.0(2) . . . . ?
C3 C4 C5 F1 177.83(18) . . . . ?
O3 C4 C5 F2 59.8(2) . . . . ?
C6 C4 C5 F2 176.82(18) . . . . ?
C3 C4 C5 F2 -61.4(2) . . . . ?
O3 C4 C5 F3 179.17(17) . . . . ?
C6 C4 C5 F3 -63.9(2) . . . . ?
C3 C4 C5 F3 57.9(2) . . . . ?
O3 C4 C6 C7 -167.9(2) . . . . ?
C5 C4 C6 C7 76.6(3) . . . . ?
C3 C4 C6 C7 -45.0(3) . . . . ?
O3 C4 C6 C11 12.9(3) . . . . ?
C5 C4 C6 C11 -102.6(2) . . . . ?
C3 C4 C6 C11 135.8(2) . . . . ?
C11 C6 C7 C8 -0.5(3) . . . . ?
C4 C6 C7 C8 -179.7(2) . . . . ?
C6 C7 C8 C9 0.4(4) . . . . ?
C7 C8 C9 C10 0.0(4) . . . . ?
C8 C9 C10 C11 -0.2(4) . . . . ?
C9 C10 C11 C6 0.1(4) . . . . ?
C7 C6 C11 C10 0.3(4) . . . . ?
C4 C6 C11 C10 179.5(2) . . . . ?
N1 N2 C12 C13 -152.1(2) . . . . ?
C15 N2 C12 C13 48.2(3) . . . . ?
C14 O1 C13 C12 61.8(3) . . . . ?
N2 C12 C13 O1 -53.1(3) . . . . ?
C13 O1 C14 C15 -62.6(2) . . . . ?
N1 N2 C15 C14 149.4(2) . . . . ?
C12 N2 C15 C14 -49.1(3) . . . . ?
O1 C14 C15 N2 54.8(3) . . . . ?
C16 N3 N4 C27 -4.5(3) . . . . ?
C16 N3 N4 C30 -162.1(2) . . . . ?
N4 N3 C16 C17 -175.5(2) . . . . ?
N3 C16 C17 O5 -178.9(2) . . . . ?
N3 C16 C17 C18 1.4(3) . . . . ?
O5 C17 C18 C19 -44.2(3) . . . . ?
C16 C17 C18 C19 135.6(2) . . . . ?
C17 C18 C19 O6 63.3(2) . . . . ?
C17 C18 C19 C20 176.37(19) . . . . ?
C17 C18 C19 C21 -61.3(2) . . . . ?
O6 C19 C20 F4 -176.51(19) . . . . ?
C21 C19 C20 F4 -58.2(2) . . . . ?
C18 C19 C20 F4 66.0(2) . . . . ?
O6 C19 C20 F6 -56.2(2) . . . . ?
C21 C19 C20 F6 62.2(2) . . . . ?
C18 C19 C20 F6 -173.67(18) . . . . ?
O6 C19 C20 F5 63.2(2) . . . . ?
C21 C19 C20 F5 -178.44(18) . . . . ?
C18 C19 C20 F5 -54.3(2) . . . . ?
O6 C19 C21 C26 -143.4(2) . . . . ?
C20 C19 C21 C26 102.6(2) . . . . ?
C18 C19 C21 C26 -18.9(3) . . . . ?
O6 C19 C21 C22 35.3(3) . . . . ?
C20 C19 C21 C22 -78.7(3) . . . . ?
C18 C19 C21 C22 159.8(2) . . . . ?
C26 C21 C22 C23 0.9(3) . . . . ?
C19 C21 C22 C23 -177.9(2) . . . . ?
C21 C22 C23 C24 1.1(4) . . . . ?
C22 C23 C24 C25 -1.5(4) . . . . ?
C23 C24 C25 C26 -0.2(4) . . . . ?
C24 C25 C26 C21 2.2(4) . . . . ?
C22 C21 C26 C25 -2.5(3) . . . . ?
C19 C21 C26 C25 176.2(2) . . . . ?
N3 N4 C27 C28 159.1(2) . . . . ?
C30 N4 C27 C28 -43.7(3) . . . . ?
C29 O4 C28 C27 -64.4(3) . . . . ?
N4 C27 C28 O4 52.8(3) . . . . ?
C28 O4 C29 C30 64.1(2) . . . . ?
N3 N4 C30 C29 -157.1(2) . . . . ?
C27 N4 C30 C29 43.9(3) . . . . ?
O4 C29 C30 N4 -52.8(3) . . . . ?
